data_7038801
loop_
_publ_author_name
'Fiedler, Tobias'
'Bhuvanesh, Nattamai'
'Hampel, Frank'
'Reibenspies, Joseph H.'
'Gladysz, John A.'

_publ_section_title
;
 Gyroscope like molecules consisting of trigonal or square planar osmium
 rotators within three-spoked dibridgehead diphosphine stators: syntheses,
 substitution reactions, structures, and dynamic properties.
;
_journal_issue 16
_journal_name_full 'Dalton transactions (Cambridge, England : 2003)'
_journal_page_first 7131
_journal_page_last 7147
_journal_paper_doi 10.1039/c6dt00692b
_journal_volume 45
_journal_year 2016
_chemical_formula_sum 'C45 H84 O3 Os P2'
_chemical_formula_weight 925.26
_chemical_name_systematic
; 
 ? 
;
_space_group_IT_number 15
_symmetry_cell_setting monoclinic
_symmetry_space_group_name_Hall '-C 2yc'
_symmetry_space_group_name_H-M 'C 1 2/c 1'
_atom_sites_solution_hydrogens geom
_atom_sites_solution_primary direct
_atom_sites_solution_secondary difmap
_audit_creation_method SHELXL-97
_audit_update_record
;
2016-01-14 deposited with the CCDC.
2016-03-16 downloaded from the CCDC.
;
_cell_angle_alpha 90.00
_cell_angle_beta 122.109(1)
_cell_angle_gamma 90.00
_cell_formula_units_Z 4
_cell_length_a 21.6848(5)
_cell_length_b 14.0336(2)
_cell_length_c 18.2091(4)
_cell_measurement_reflns_used 5313
_cell_measurement_temperature 173(2)
_cell_measurement_theta_max 27.47
_cell_measurement_theta_min 2.22
_cell_volume 4693.71(17)
_computing_cell_refinement DENZO-SMN
_computing_data_collection 'Nonius Collect'
_computing_data_reduction DENZO-SMN
_computing_molecular_graphics 'SHELXTL NT'
_computing_publication_material 'SHELXTL NT'
_computing_structure_refinement 'SHELXL-97 (Sheldrick, 1997)'
_computing_structure_solution 'SHELXS-97 (Sheldrick, 1990)'
_diffrn_ambient_temperature 173(2)
_diffrn_detector_area_resol_mean 9
_diffrn_measured_fraction_theta_full 0.999
_diffrn_measured_fraction_theta_max 0.999
_diffrn_measurement_device_type 'Nonius KappaCCD'
_diffrn_radiation_monochromator graphite
_diffrn_radiation_source 'fine-focus rotating anode'
_diffrn_radiation_type MoK\a
_diffrn_radiation_wavelength 0.71073
_diffrn_reflns_av_R_equivalents 0.0150
_diffrn_reflns_av_sigmaI/netI 0.0256
_diffrn_reflns_limit_h_max 28
_diffrn_reflns_limit_h_min -27
_diffrn_reflns_limit_k_max 18
_diffrn_reflns_limit_k_min -16
_diffrn_reflns_limit_l_max 23
_diffrn_reflns_limit_l_min -23
_diffrn_reflns_number 10253
_diffrn_reflns_theta_full 27.47
_diffrn_reflns_theta_max 27.47
_diffrn_reflns_theta_min 2.22
_exptl_absorpt_coefficient_mu 2.820
_exptl_absorpt_correction_T_max 0.6024
_exptl_absorpt_correction_T_min 0.5391
_exptl_absorpt_correction_type empirical
_exptl_absorpt_process_details Scalepack
_exptl_crystal_colour colorless
_exptl_crystal_density_diffrn 1.309
_exptl_crystal_density_method 'not measured'
_exptl_crystal_description block
_exptl_crystal_F_000 1936
_exptl_crystal_size_max 0.25
_exptl_crystal_size_mid 0.20
_exptl_crystal_size_min 0.20
_refine_diff_density_max 0.585
_refine_diff_density_min -1.221
_refine_diff_density_rms 0.085
_refine_ls_extinction_method none
_refine_ls_goodness_of_fit_ref 1.104
_refine_ls_hydrogen_treatment mixed
_refine_ls_matrix_type full
_refine_ls_number_parameters 232
_refine_ls_number_reflns 5368
_refine_ls_number_restraints 0
_refine_ls_restrained_S_all 1.104
_refine_ls_R_factor_all 0.0213
_refine_ls_R_factor_gt 0.0197
_refine_ls_shift/su_max 0.004
_refine_ls_shift/su_mean 0.000
_refine_ls_structure_factor_coef Fsqd
_refine_ls_weighting_details 'calc w=1/[\s^2^(Fo^2^)+(0.0236P)^2^+1.7630P] where P=(Fo^2^+2Fc^2^)/3'
_refine_ls_weighting_scheme calc
_refine_ls_wR_factor_gt 0.0474
_refine_ls_wR_factor_ref 0.0481
_reflns_number_gt 5111
_reflns_number_total 5368
_reflns_threshold_expression >2sigma(I)
_cod_data_source_file c6dt00692b2.cif
_cod_data_source_block tf03
_cod_depositor_comments
;
The following automatic conversions were performed:

'_symmetry_cell_setting' value 'Monoclinic' changed to 'monoclinic'
according to
/usr/data/users/saulius/crontab/automatic-downloads/rss-feeds/RSC/lib/dictionaries/cif_core.dic
dictionary named 'cif_core.dic' version 2.4.2 from 2011-04-26.

Automatic conversion script
Id: cif_fix_values 4268 2015-11-12 08:31:59Z antanas 

 Adding full bibliography for 7038796--7038804.cif.
;
_cod_original_cell_volume 4693.71(16)
_cod_original_sg_symbol_H-M C2/c
_cod_database_code 7038801

loop_
_symmetry_equiv_pos_as_xyz
'x, y, z'
'-x, y, -z+1/2'
'x+1/2, y+1/2, z'
'-x+1/2, y+1/2, -z+1/2'
'-x, -y, -z'
'x, -y, z-1/2'
'-x+1/2, -y+1/2, -z'
'x+1/2, -y+1/2, z-1/2'

loop_
_atom_site_label
_atom_site_type_symbol
_atom_site_fract_x
_atom_site_fract_y
_atom_site_fract_z
_atom_site_U_iso_or_equiv
_atom_site_adp_type
_atom_site_occupancy
_atom_site_symmetry_multiplicity
_atom_site_calc_flag
_atom_site_refinement_flags
Os1 Os 0.0000 0.989412(6) 0.2500 0.02195(4) Uani 1 2 d S
P1 P 0.12806(3) 0.98758(3) 0.33336(3) 0.02204(10) Uani 1 1 d .
O1 O 0.00540(9) 0.88626(13) 0.10476(11) 0.0538(4) Uani 1 1 d .
C1 C 0.00291(10) 0.92449(14) 0.15952(13) 0.0337(4) Uani 1 1 d .
O2 O 0.0000 1.20715(15) 0.2500 0.0611(7) Uani 1 2 d S
C2 C 0.0000 1.1241(2) 0.2500 0.0356(6) Uani 1 2 d S
C11 C 0.17352(12) 1.00977(12) 0.27401(14) 0.0277(4) Uani 1 1 d .
H11A H 0.2266 1.0156 0.3162 0.033 Uiso 1 1 calc R
H11B H 0.1656 0.9543 0.2364 0.033 Uiso 1 1 calc R
C12 C 0.14660(10) 1.09969(14) 0.21807(13) 0.0303(4) Uani 1 1 d .
H12A H 0.0945 1.0916 0.1726 0.036 Uiso 1 1 calc R
H12B H 0.1506 1.1544 0.2547 0.036 Uiso 1 1 calc R
C13 C 0.18903(11) 1.12206(15) 0.17513(13) 0.0337(4) Uani 1 1 d .
H13A H 0.1938 1.0631 0.1487 0.040 Uiso 1 1 calc R
H13B H 0.2386 1.1433 0.2201 0.040 Uiso 1 1 calc R
C14 C 0.15300(12) 1.19910(15) 0.10525(13) 0.0358(5) Uani 1 1 d .
H14A H 0.1816 1.2070 0.0777 0.043 Uiso 1 1 calc R
H14B H 0.1037 1.1771 0.0600 0.043 Uiso 1 1 calc R
C15 C 0.14637(12) 1.29550(15) 0.13853(14) 0.0358(5) Uani 1 1 d .
H15A H 0.1947 1.3139 0.1886 0.043 Uiso 1 1 calc R
H15B H 0.1127 1.2894 0.1594 0.043 Uiso 1 1 calc R
C16 C 0.11879(13) 1.37508(16) 0.07074(15) 0.0419(5) Uani 1 1 d .
H16A H 0.1162 1.4348 0.0979 0.050 Uiso 1 1 calc R
H16B H 0.1549 1.3849 0.0539 0.050 Uiso 1 1 calc R
C17 C 0.04461(12) 1.35743(15) -0.01114(14) 0.0370(5) Uani 1 1 d .
H17A H 0.0472 1.2984 -0.0392 0.044 Uiso 1 1 calc R
H17B H 0.0335 1.4107 -0.0520 0.044 Uiso 1 1 calc R
C18 C -0.01733(13) 1.34788(16) 0.00485(14) 0.0380(5) Uani 1 1 d .
H18A H -0.0071 1.2932 0.0441 0.046 Uiso 1 1 calc R
H18B H -0.0190 1.4060 0.0346 0.046 Uiso 1 1 calc R
C19 C -0.09124(12) 1.33345(15) -0.07737(14) 0.0364(5) Uani 1 1 d .
H19A H -0.0912 1.2718 -0.1038 0.044 Uiso 1 1 calc R
H19B H -0.0992 1.3845 -0.1191 0.044 Uiso 1 1 calc R
C20 C -0.15451(12) 1.33416(15) -0.06267(15) 0.0393(5) Uani 1 1 d .
H20A H -0.1546 1.3960 -0.0365 0.047 Uiso 1 1 calc R
H20B H -0.2008 1.3295 -0.1196 0.047 Uiso 1 1 calc R
C21 C -0.15229(11) 1.25405(14) -0.00444(13) 0.0343(4) Uani 1 1 d .
H21A H -0.1030 1.2516 0.0486 0.041 Uiso 1 1 calc R
H21B H -0.1871 1.2692 0.0134 0.041 Uiso 1 1 calc R
C22 C -0.17082(12) 1.15609(15) -0.04735(13) 0.0376(5) Uani 1 1 d .
H22A H -0.1498 1.1505 -0.0840 0.045 Uiso 1 1 calc R
H22B H -0.2244 1.1503 -0.0857 0.045 Uiso 1 1 calc R
C23 C -0.14214(12) 1.07410(14) 0.01837(13) 0.0349(4) Uani 1 1 d .
H23A H -0.1562 1.0129 -0.0135 0.042 Uiso 1 1 calc R
H23B H -0.0883 1.0770 0.0535 0.042 Uiso 1 1 calc R
C24 C -0.17068(10) 1.07605(13) 0.07932(12) 0.0276(4) Uani 1 1 d .
H24A H -0.2239 1.0648 0.0449 0.033 Uiso 1 1 calc R
H24B H -0.1623 1.1403 0.1054 0.033 Uiso 1 1 calc R
C31 C 0.16789(10) 0.87480(13) 0.38959(12) 0.0279(4) Uani 1 1 d .
H31A H 0.2216 0.8793 0.4198 0.034 Uiso 1 1 calc R
H31B H 0.1555 0.8653 0.4342 0.034 Uiso 1 1 calc R
C32 C 0.14222(11) 0.78794(13) 0.32980(13) 0.0319(4) Uani 1 1 d .
H32A H 0.0892 0.7938 0.2873 0.038 Uiso 1 1 calc R
H32B H 0.1668 0.7877 0.2970 0.038 Uiso 1 1 calc R
C33 C 0.15701(10) 0.69352(13) 0.37733(12) 0.0294(4) Uani 1 1 d .
H33A H 0.2103 0.6840 0.4151 0.035 Uiso 1 1 calc R
H33B H 0.1368 0.6958 0.4149 0.035 Uiso 1 1 calc R
C34 C 0.12390(11) 0.60963(13) 0.31558(13) 0.0317(4) Uani 1 1 d .
H34A H 0.1449 0.6072 0.2788 0.038 Uiso 1 1 calc R
H34B H 0.0709 0.6204 0.2770 0.038 Uiso 1 1 calc R
C35 C 0.13607(15) 0.51376(13) 0.36033(15) 0.0366(5) Uani 1 1 d .
H35A H 0.1133 0.5150 0.3951 0.044 Uiso 1 1 calc R
H35B H 0.1890 0.5038 0.4006 0.044 Uiso 1 1 calc R
C36 C 0.10480(14) 0.42958(15) 0.29685(15) 0.0433(5) Uani 1 1 d .
H36A H 0.1307 0.4258 0.2656 0.052 Uiso 1 1 calc R
H36B H 0.1153 0.3701 0.3308 0.052 Uiso 1 1 calc R
C37 C 0.02369(13) 0.43389(14) 0.23050(13) 0.0388(5) Uani 1 1 d .
H37A H 0.0100 0.3785 0.1911 0.047 Uiso 1 1 calc R
H37B H 0.0131 0.4923 0.1952 0.047 Uiso 1 1 calc R

loop_
_atom_site_aniso_label
_atom_site_aniso_U_11
_atom_site_aniso_U_22
_atom_site_aniso_U_33
_atom_site_aniso_U_23
_atom_site_aniso_U_13
_atom_site_aniso_U_12
Os1 0.01752(6) 0.01810(6) 0.02318(6) 0.000 0.00605(5) 0.000
P1 0.0179(2) 0.0210(2) 0.0213(2) -0.00042(16) 0.0064(2) -0.00108(15)
O1 0.0486(10) 0.0617(11) 0.0421(10) -0.0213(8) 0.0181(8) 0.0090(8)
C1 0.0203(9) 0.0315(10) 0.0356(11) -0.0026(8) 0.0057(9) 0.0032(7)
O2 0.0586(16) 0.0195(11) 0.090(2) 0.000 0.0293(15) 0.000
C2 0.0261(14) 0.0316(15) 0.0361(16) 0.000 0.0079(13) 0.000
C11 0.0236(10) 0.0294(10) 0.0290(11) -0.0018(7) 0.0133(9) 0.0006(7)
C12 0.0274(10) 0.0327(10) 0.0322(11) 0.0029(8) 0.0169(9) 0.0015(8)
C13 0.0354(11) 0.0384(11) 0.0333(11) -0.0011(8) 0.0223(10) 0.0019(9)
C14 0.0415(12) 0.0417(11) 0.0320(11) 0.0012(8) 0.0249(10) 0.0005(9)
C15 0.0376(11) 0.0377(11) 0.0327(11) -0.0017(8) 0.0190(10) -0.0057(9)
C16 0.0478(13) 0.0359(11) 0.0486(14) 0.0035(9) 0.0302(12) -0.0051(10)
C17 0.0451(13) 0.0358(11) 0.0377(12) 0.0088(9) 0.0272(11) 0.0018(9)
C18 0.0437(12) 0.0404(11) 0.0382(13) 0.0063(9) 0.0273(11) 0.0046(10)
C19 0.0434(12) 0.0358(11) 0.0341(11) 0.0082(8) 0.0234(10) 0.0072(9)
C20 0.0393(12) 0.0364(11) 0.0429(13) 0.0107(9) 0.0224(11) 0.0100(9)
C21 0.0343(11) 0.0363(11) 0.0345(11) 0.0062(8) 0.0199(10) 0.0071(8)
C22 0.0421(12) 0.0382(11) 0.0283(11) 0.0064(8) 0.0159(10) 0.0030(9)
C23 0.0437(12) 0.0300(10) 0.0314(11) 0.0036(8) 0.0201(10) 0.0070(9)
C24 0.0230(9) 0.0280(9) 0.0237(9) 0.0042(7) 0.0070(8) 0.0065(7)
C31 0.0219(9) 0.0258(9) 0.0264(10) 0.0034(7) 0.0063(8) 0.0026(7)
C32 0.0344(11) 0.0251(9) 0.0299(11) 0.0032(7) 0.0128(9) 0.0058(8)
C33 0.0294(10) 0.0278(9) 0.0296(10) 0.0042(7) 0.0147(9) 0.0030(8)
C34 0.0357(11) 0.0262(9) 0.0308(10) 0.0040(8) 0.0160(9) 0.0048(8)
C35 0.0455(14) 0.0276(10) 0.0320(12) 0.0039(8) 0.0175(11) 0.0063(8)
C36 0.0656(16) 0.0242(10) 0.0424(13) 0.0024(9) 0.0303(12) 0.0090(10)
C37 0.0641(15) 0.0229(9) 0.0308(11) -0.0011(8) 0.0261(11) -0.0008(9)

loop_
_atom_type_symbol
_atom_type_description
_atom_type_scat_dispersion_real
_atom_type_scat_dispersion_imag
_atom_type_scat_source
C C 0.0033 0.0016 'International Tables Vol C Tables 4.2.6.8 and 6.1.1.4'
H H 0.0000 0.0000 'International Tables Vol C Tables 4.2.6.8 and 6.1.1.4'
O O 0.0106 0.0060 'International Tables Vol C Tables 4.2.6.8 and 6.1.1.4'
P P 0.1023 0.0942 'International Tables Vol C Tables 4.2.6.8 and 6.1.1.4'
Os Os -1.2165 7.6030 'International Tables Vol C Tables 4.2.6.8 and 6.1.1.4'

loop_
_geom_angle_atom_site_label_1
_geom_angle_atom_site_label_2
_geom_angle_atom_site_label_3
_geom_angle
_geom_angle_site_symmetry_1
_geom_angle_site_symmetry_3
C2 Os1 C1 118.44(6) . .
C2 Os1 C1 118.44(6) . 2
C1 Os1 C1 123.11(12) . 2
C2 Os1 P1 90.627(10) . .
C1 Os1 P1 89.00(6) . .
C1 Os1 P1 90.40(6) 2 .
C2 Os1 P1 90.627(10) . 2
C1 Os1 P1 90.40(6) . 2
C1 Os1 P1 89.00(6) 2 2
P1 Os1 P1 178.75(2) . 2
C31 P1 C24 103.28(9) . 2
C31 P1 C11 103.54(9) . .
C24 P1 C11 102.40(9) 2 .
C31 P1 Os1 114.46(6) . .
C24 P1 Os1 115.48(6) 2 .
C11 P1 Os1 115.94(7) . .
O1 C1 Os1 178.92(19) . .
O2 C2 Os1 180.000(1) . .
C12 C11 P1 113.44(13) . .
C13 C12 C11 113.02(16) . .
C12 C13 C14 113.05(16) . .
C15 C14 C13 114.33(17) . .
C14 C15 C16 114.01(17) . .
C17 C16 C15 115.28(18) . .
C16 C17 C18 113.98(19) . .
C19 C18 C17 113.54(19) . .
C18 C19 C20 113.67(18) . .
C21 C20 C19 114.57(17) . .
C22 C21 C20 113.88(18) . .
C21 C22 C23 112.91(17) . .
C24 C23 C22 113.55(16) . .
C23 C24 P1 113.87(13) . 2
C32 C31 P1 113.93(13) . .
C33 C32 C31 113.74(16) . .
C34 C33 C32 112.35(16) . .
C33 C34 C35 114.19(17) . .
C34 C35 C36 113.31(19) . .
C37 C36 C35 115.49(18) . .
C36 C37 C37 114.3(2) . 2

loop_
_geom_bond_atom_site_label_1
_geom_bond_atom_site_label_2
_geom_bond_distance
_geom_bond_site_symmetry_2
Os1 C2 1.891(3) .
Os1 C1 1.913(2) .
Os1 C1 1.913(2) 2
Os1 P1 2.3526(5) .
Os1 P1 2.3526(5) 2
P1 C31 1.8328(18) .
P1 C24 1.8335(18) 2
P1 C11 1.836(2) .
O1 C1 1.159(2) .
O2 C2 1.165(4) .
C11 C12 1.529(3) .
C12 C13 1.524(3) .
C13 C14 1.530(3) .
C14 C15 1.520(3) .
C15 C16 1.531(3) .
C16 C17 1.524(3) .
C17 C18 1.524(3) .
C18 C19 1.517(3) .
C19 C20 1.531(3) .
C20 C21 1.528(3) .
C21 C22 1.526(3) .
C22 C23 1.534(3) .
C23 C24 1.531(3) .
C24 P1 1.8335(18) 2
C31 C32 1.529(3) .
C32 C33 1.521(2) .
C33 C34 1.519(3) .
C34 C35 1.521(3) .
C35 C36 1.536(3) .
C36 C37 1.516(3) .
C37 C37 1.529(4) 2

loop_
_geom_torsion_atom_site_label_1
_geom_torsion_atom_site_label_2
_geom_torsion_atom_site_label_3
_geom_torsion_atom_site_label_4
_geom_torsion
_geom_torsion_site_symmetry_1
_geom_torsion_site_symmetry_4
C2 Os1 P1 C31 160.70(7) . .
C1 Os1 P1 C31 -80.86(9) . .
C1 Os1 P1 C31 42.25(9) 2 .
P1 Os1 P1 C31 -19.30(7) 2 .
C2 Os1 P1 C24 40.94(7) . 2
C1 Os1 P1 C24 159.38(9) . 2
C1 Os1 P1 C24 -77.51(9) 2 2
P1 Os1 P1 C24 -139.06(7) 2 2
C2 Os1 P1 C11 -78.82(6) . .
C1 Os1 P1 C11 39.62(9) . .
C1 Os1 P1 C11 162.73(9) 2 .
P1 Os1 P1 C11 101.18(6) 2 .
C2 Os1 C1 O1 37(11) . .
C1 Os1 C1 O1 -143(11) 2 .
P1 Os1 C1 O1 -53(11) . .
P1 Os1 C1 O1 128(11) 2 .
C1 Os1 C2 O2 124(100) . .
C1 Os1 C2 O2 -56(100) 2 .
P1 Os1 C2 O2 -147(100) . .
P1 Os1 C2 O2 33(100) 2 .
C31 P1 C11 C12 177.63(14) . .
C24 P1 C11 C12 -75.22(16) 2 .
Os1 P1 C11 C12 51.42(16) . .
P1 C11 C12 C13 175.14(14) . .
C11 C12 C13 C14 168.27(17) . .
C12 C13 C14 C15 62.0(2) . .
C13 C14 C15 C16 173.03(18) . .
C14 C15 C16 C17 58.3(3) . .
C15 C16 C17 C18 62.2(3) . .
C16 C17 C18 C19 178.17(18) . .
C17 C18 C19 C20 -174.03(17) . .
C18 C19 C20 C21 -62.8(3) . .
C19 C20 C21 C22 -72.7(3) . .
C20 C21 C22 C23 158.90(18) . .
C21 C22 C23 C24 58.2(2) . .
C22 C23 C24 P1 -172.73(15) . 2
C24 P1 C31 C32 -178.61(13) 2 .
C11 P1 C31 C32 -72.13(16) . .
Os1 P1 C31 C32 55.02(15) . .
P1 C31 C32 C33 -163.26(14) . .
C31 C32 C33 C34 174.01(16) . .
C32 C33 C34 C35 -178.85(18) . .
C33 C34 C35 C36 -177.71(18) . .
C34 C35 C36 C37 -58.8(3) . .
C35 C36 C37 C37 -61.72(19) . 2
